data_4122115
loop_
_publ_author_name
'Prokhorov, Anton M.'
'Hofbeck, Thomas'
'Czerwieniec, Rafal'
'Suleymanova, Alfiya F.'
'Kozhevnikov, Dmitry N.'
'Yersin, Hartmut'

_publ_section_title
;
 Brightly Luminescent Pt(II) Pincer Complexes with a Sterically Demanding
 Carboranyl-Phenylpyridine Ligand: A New Material Class for Diverse
 Optoelectronic Applications.
;
_journal_issue 27
_journal_name_full 'Journal of the American Chemical Society'
_journal_page_first 9637
_journal_page_last 9642
_journal_paper_doi 10.1021/ja503220w
_journal_volume 136
_journal_year 2014
_chemical_formula_moiety 'C25 H35 B10 N O2 Pt S'
_chemical_formula_sum 'C25 H35 B10 N O2 Pt S'
_chemical_formula_weight 716.79
_chemical_name_systematic
;
 ?
;
_space_group_crystal_system monoclinic
_space_group_IT_number 14
_space_group_name_Hall '-P 2ybc'
_space_group_name_H-M_alt 'P 1 21/c 1'
_symmetry_space_group_name_Hall '-P 2ybc'
_symmetry_space_group_name_H-M 'P 1 21/c 1'
_atom_sites_solution_hydrogens mixed
_audit_creation_date 2014-05-28
_audit_creation_method
;
Olex2 1.2-beta
(compiled 2014.03.20 svn.r2914 for OlexSys, GUI svn.r4816)
;
_cell_angle_alpha 90
_cell_angle_beta 101.581(2)
_cell_angle_gamma 90
_cell_formula_units_Z 4
_cell_length_a 10.5213(2)
_cell_length_b 13.7538(3)
_cell_length_c 20.8719(4)
_cell_measurement_reflns_used 6359
_cell_measurement_temperature 123(2)
_cell_measurement_theta_max 76.3742
_cell_measurement_theta_min 3.2105
_cell_volume 2958.84(10)
_computing_cell_refinement
;
CrysAlisPro, Agilent Technologies,
Version 1.171.35.11 (release 16-05-2011 CrysAlis171 .NET)
(compiled May 16 2011,17:55:39)
;
_computing_data_collection
;
CrysAlisPro, Agilent Technologies,
Version 1.171.35.11 (release 16-05-2011 CrysAlis171 .NET)
(compiled May 16 2011,17:55:39)
;
_computing_data_reduction
;
CrysAlisPro, Agilent Technologies,
Version 1.171.35.11 (release 16-05-2011 CrysAlis171 .NET)
(compiled May 16 2011,17:55:39)
;
_computing_molecular_graphics 'Olex2 (Dolomanov et al., 2009)'
_computing_publication_material 'Olex2 (Dolomanov et al., 2009)'
_computing_structure_refinement 'ShelXL (Sheldrick, 2008)'
_diffrn_ambient_temperature 123.15
_diffrn_detector_area_resol_mean 10.3546
_diffrn_measured_fraction_theta_full 0.999
_diffrn_measured_fraction_theta_max 0.967
_diffrn_measurement_device_type 'SuperNova, Single source at offset), Atlas'
_diffrn_measurement_method '\w scans'
_diffrn_orient_matrix_UB_11 0.1071844000
_diffrn_orient_matrix_UB_12 0.0781147000
_diffrn_orient_matrix_UB_13 0.0112227000
_diffrn_orient_matrix_UB_21 -0.1017409000
_diffrn_orient_matrix_UB_22 0.0785889000
_diffrn_orient_matrix_UB_23 -0.0259317000
_diffrn_orient_matrix_UB_31 -0.0225117000
_diffrn_orient_matrix_UB_32 0.0164840000
_diffrn_orient_matrix_UB_33 0.0698344000
_diffrn_radiation_monochromator mirror
_diffrn_radiation_type CuK\a
_diffrn_radiation_wavelength 1.54184
_diffrn_reflns_av_R_equivalents 0.0369
_diffrn_reflns_av_unetI/netI 0.0442
_diffrn_reflns_Laue_measured_fraction_full 0.999
_diffrn_reflns_Laue_measured_fraction_max 0.967
_diffrn_reflns_limit_h_max 13
_diffrn_reflns_limit_h_min -12
_diffrn_reflns_limit_k_max 17
_diffrn_reflns_limit_k_min -15
_diffrn_reflns_limit_l_max 25
_diffrn_reflns_limit_l_min -21
_diffrn_reflns_number 12628
_diffrn_reflns_point_group_measured_fraction_full 0.999
_diffrn_reflns_point_group_measured_fraction_max 0.967
_diffrn_reflns_theta_full 70.000
_diffrn_reflns_theta_max 76.572
_diffrn_reflns_theta_min 3.873
_diffrn_source 'SuperNova (Cu) X-ray Source'
_exptl_absorpt_coefficient_mu 9.711
_exptl_absorpt_correction_T_max 0.718
_exptl_absorpt_correction_T_min 0.410
_exptl_absorpt_correction_type analytical
_exptl_absorpt_process_details
;
CrysAlisPro, Agilent Technologies,
Version 1.171.35.11 (release 16-05-2011 CrysAlis171 .NET)
(compiled May 16 2011,17:55:39)
Analytical numeric absorption correction using a multifaceted crystal
            model based on expressions derived by R.C. Clark & J.S. Reid.
(Clark, R. C. & Reid, J. S. (1995). Acta Cryst. A51, 887-897)
;
_exptl_crystal_density_diffrn 1.609
_exptl_crystal_F_000 1408
_exptl_crystal_size_max 0.176
_exptl_crystal_size_mid 0.09
_exptl_crystal_size_min 0.0366
_platon_squeeze_details
;
;
_refine_diff_density_max 1.617
_refine_diff_density_min -1.511
_refine_diff_density_rms 0.144
_refine_ls_extinction_method none
_refine_ls_goodness_of_fit_ref 1.065
_refine_ls_hydrogen_treatment mixed
_refine_ls_matrix_type full
_refine_ls_number_parameters 397
_refine_ls_number_reflns 6025
_refine_ls_number_restraints 36
_refine_ls_restrained_S_all 1.063
_refine_ls_R_factor_all 0.0499
_refine_ls_R_factor_gt 0.0457
_refine_ls_shift/su_max 0.001
_refine_ls_shift/su_mean 0.000
_refine_ls_structure_factor_coef Fsqd
_refine_ls_weighting_details 'w=1/[\s^2^(Fo^2^)+(0.0673P)^2^+7.1505P] where P=(Fo^2^+2Fc^2^)/3'
_refine_ls_weighting_scheme calc
_refine_ls_wR_factor_gt 0.1196
_refine_ls_wR_factor_ref 0.1236
_reflns_Friedel_coverage 0.000
_reflns_number_gt 5427
_reflns_number_total 6025
_reflns_threshold_expression 'I > 2\s(I)'
_cod_data_source_file ja503220w_si_003.cif
_cod_data_source_block k162
_cod_depositor_comments 'Adding full bibliography for 4122115.cif.'
_cod_database_code 4122115
_shelxl_version_number 2014-3
_chemical_oxdiff_formula 'c36 h30 n1 pt1 s1'
_shelx_space_group_comment
;
The symmetry employed for this shelxl refinement is uniquely defined
by the following loop, which should always be used as a source of
symmetry information in preference to the above space-group names.
They are only intended as comments.
;
_reflns_odcompleteness_completeness 99.90
_reflns_odcompleteness_iscentric 1
_reflns_odcompleteness_theta 69.95
_olex2_refinement_description
;
1. Fixed Uiso
 At 1.2 times of:
  All B(H) groups, All C(H) groups, All C(H,H) groups
 At 1.5 times of:
  All C(H,H,H) groups
2. Uiso/Uaniso restraints and constraints
C7 \\sim C8 \\sim C9 \\sim C10 \\sim C11 \\sim C6: within 2A with sigma of
0.001 and sigma for terminal atoms of 0.001
Uanis(C26) = Uanis(C27) = Uanis(C28) = Uanis(C29)
3. Others
 Sof(C26)=Sof(H26A)=Sof(H26B)=Sof(C27)=Sof(H27A)=Sof(H27B)=Sof(H27C)=1-FVAR(1)
 Sof(C28)=Sof(H28A)=Sof(H28B)=Sof(C29)=Sof(H29A)=Sof(H29B)=Sof(H29C)=FVAR(1)
4.a Secondary CH2 refined with riding coordinates:
 C24(H24A,H24B), C26(H26A,H26B), C28(H28A,H28B)
4.b Aromatic/amide H refined with riding coordinates:
 C3(H3), C4(H4), C8(H8), C10(H10), C11(H11), C13(H13), C14(H14), C16(H16),
 C17(H17)
4.c Idealised Me refined as rotating group:
 C19(H19A,H19B,H19C), C21(H21A,H21B,H21C), C25(H25A,H25B,H25C), C27(H27A,H27B,
 H27C), C29(H29A,H29B,H29C)
;

loop_
_space_group_symop_operation_xyz
'x, y, z'
'-x, y+1/2, -z+1/2'
'-x, -y, -z'
'x, -y-1/2, z-1/2'

loop_
_atom_site_label
_atom_site_type_symbol
_atom_site_fract_x
_atom_site_fract_y
_atom_site_fract_z
_atom_site_U_iso_or_equiv
_atom_site_adp_type
_atom_site_occupancy
_atom_site_site_symmetry_order
_atom_site_calc_flag
_atom_site_refinement_flags_posn
_atom_site_refinement_flags_occupancy
_atom_site_disorder_assembly
_atom_site_disorder_group
C1 C 0.2481(5) 0.0206(4) 0.4683(3) 0.0286(10) Uani 1 1 d . . . .
C2 C 0.2235(5) -0.0481(4) 0.4178(3) 0.0325(11) Uani 1 1 d . . . .
C3 C 0.1911(6) -0.1417(5) 0.4350(3) 0.0382(13) Uani 1 1 d . . . .
H3 H 0.1754 -0.1905 0.4022 0.046 Uiso 1 1 calc R . . .
C4 C 0.1810(5) -0.1658(4) 0.4974(3) 0.0373(12) Uani 1 1 d . . . .
H4 H 0.1577 -0.2300 0.5073 0.045 Uiso 1 1 calc R . . .
C5 C 0.2053(5) -0.0953(4) 0.5461(3) 0.0312(11) Uani 1 1 d . . . .
C6 C 0.2012(5) -0.1098(4) 0.6150(3) 0.0346(6) Uani 1 1 d . . . .
C7 C 0.2362(5) -0.0301(4) 0.6567(3) 0.0338(6) Uani 1 1 d . . . .
C8 C 0.2406(5) -0.0408(4) 0.7232(3) 0.0346(6) Uani 1 1 d . . . .
H8 H 0.2651 0.0127 0.7518 0.042 Uiso 1 1 calc R . . .
C9 C 0.2092(6) -0.1305(4) 0.7488(3) 0.0356(6) Uani 1 1 d . . . .
C10 C 0.1678(5) -0.2078(4) 0.7059(3) 0.0360(6) Uani 1 1 d . . . .
H10 H 0.1407 -0.2671 0.7223 0.043 Uiso 1 1 calc R . . .
C11 C 0.1662(5) -0.1983(4) 0.6396(3) 0.0356(6) Uani 1 1 d . . . .
H11 H 0.1413 -0.2517 0.6109 0.043 Uiso 1 1 calc R . . .
C12 C 0.2302(5) -0.0331(4) 0.3475(3) 0.0330(11) Uani 1 1 d . . . .
C13 C 0.1198(5) -0.0072(5) 0.3018(3) 0.0382(13) Uani 1 1 d . . . .
H13 H 0.0424 0.0096 0.3161 0.046 Uiso 1 1 calc R . . .
C14 C 0.1224(6) -0.0059(5) 0.2359(3) 0.0408(13) Uani 1 1 d . . . .
H14 H 0.0466 0.0120 0.2052 0.049 Uiso 1 1 calc R . . .
C15 C 0.2354(6) -0.0305(4) 0.2139(3) 0.0366(12) Uani 1 1 d . . . .
C16 C 0.3444(6) -0.0572(4) 0.2586(3) 0.0366(12) Uani 1 1 d . . . .
H16 H 0.4218 -0.0741 0.2443 0.044 Uiso 1 1 calc R . . .
C17 C 0.3409(6) -0.0594(5) 0.3252(3) 0.0373(12) Uani 1 1 d . . . .
H17 H 0.4158 -0.0794 0.3558 0.045 Uiso 1 1 calc R . . .
O20 O 0.2282(5) -0.0261(4) 0.1477(2) 0.0453(10) Uani 1 1 d . . . .
C19 C 0.3417(8) -0.0500(6) 0.1245(3) 0.0512(17) Uani 1 1 d . . . .
H19A H 0.4129 -0.0076 0.1453 0.077 Uiso 1 1 calc GR . . .
H19B H 0.3258 -0.0411 0.0770 0.077 Uiso 1 1 calc GR . . .
H19C H 0.3649 -0.1179 0.1351 0.077 Uiso 1 1 calc GR . . .
O22 O 0.2154(5) -0.1490(3) 0.8132(2) 0.0474(11) Uani 1 1 d . . . .
C21 C 0.2623(8) -0.0748(5) 0.8590(3) 0.0464(15) Uani 1 1 d . . . .
H21A H 0.3502 -0.0563 0.8548 0.070 Uiso 1 1 calc GR . . .
H21B H 0.2639 -0.0987 0.9034 0.070 Uiso 1 1 calc GR . . .
H21C H 0.2051 -0.0180 0.8504 0.070 Uiso 1 1 calc GR . . .
C22 C 0.2867(5) 0.1247(4) 0.4612(3) 0.0311(11) Uani 1 1 d . . . .
C23 C 0.3141(6) 0.1871(4) 0.5340(3) 0.0339(12) Uani 1 1 d . . . .
C24 C 0.1477(13) 0.2095(7) 0.7116(4) 0.086(3) Uani 1 1 d . . . .
H24A H 0.0973 0.1496 0.7150 0.103 Uiso 1 1 calc R . . .
H24B H 0.1562 0.2452 0.7535 0.103 Uiso 1 1 calc R . . .
C25 C 0.0732(11) 0.2725(7) 0.6568(4) 0.073(2) Uani 1 1 d . . . .
H25A H 0.0620 0.2370 0.6153 0.109 Uiso 1 1 calc GR . . .
H25B H 0.1216 0.3326 0.6537 0.109 Uiso 1 1 calc GR . . .
H25C H -0.0121 0.2884 0.6660 0.109 Uiso 1 1 calc GR . . .
C26 C 0.3591(13) 0.3000(11) 0.7068(7) 0.0426(14) Uani 0.466(9) 1 d . P A 2
H26A H 0.3384 0.3324 0.6636 0.051 Uiso 0.466(9) 1 calc R P A 2
H26B H 0.3128 0.3341 0.7370 0.051 Uiso 0.466(9) 1 calc R P A 2
C27 C 0.5006(13) 0.3005(12) 0.7327(7) 0.0426(14) Uani 0.466(9) 1 d . P A 2
H27A H 0.5180 0.2803 0.7787 0.064 Uiso 0.466(9) 1 calc GR P A 2
H27B H 0.5346 0.3663 0.7294 0.064 Uiso 0.466(9) 1 calc GR P A 2
H27C H 0.5431 0.2554 0.7074 0.064 Uiso 0.466(9) 1 calc GR P A 2
C28 C 0.4215(12) 0.2823(10) 0.6930(6) 0.0426(14) Uani 0.534(9) 1 d . P A 1
H28A H 0.5010 0.2608 0.6786 0.051 Uiso 0.534(9) 1 calc R P A 1
H28B H 0.3755 0.3296 0.6608 0.051 Uiso 0.534(9) 1 calc R P A 1
C29 C 0.4555(12) 0.3276(10) 0.7583(6) 0.0426(14) Uani 0.534(9) 1 d . P A 1
H29A H 0.3759 0.3453 0.7732 0.064 Uiso 0.534(9) 1 calc GR P A 1
H29B H 0.5075 0.3861 0.7559 0.064 Uiso 0.534(9) 1 calc GR P A 1
H29C H 0.5056 0.2814 0.7892 0.064 Uiso 0.534(9) 1 calc GR P A 1
B1 B 0.4430(6) 0.1537(5) 0.4990(4) 0.0387(15) Uani 1 1 d . . . .
H1 H 0.502(8) 0.105(6) 0.520(4) 0.046 Uiso 1 1 d R . . .
B2 B 0.4343(7) 0.2699(6) 0.5339(4) 0.0468(17) Uani 1 1 d . . . .
H2 H 0.490(8) 0.286(6) 0.580(4) 0.056 Uiso 1 1 d R . . .
B3 B 0.2702(7) 0.3048(5) 0.5197(3) 0.0385(14) Uani 1 1 d . . . .
H3A H 0.223(7) 0.340(6) 0.558(4) 0.046 Uiso 1 1 d R . . .
B4 B 0.1767(6) 0.2102(5) 0.4757(3) 0.0330(13) Uani 1 1 d . . . .
H4A H 0.088(7) 0.184(5) 0.482(3) 0.040 Uiso 1 1 d R . . .
B5 B 0.3894(7) 0.1642(5) 0.4120(4) 0.0396(15) Uani 1 1 d . . . .
H5 H 0.427(8) 0.106(6) 0.377(4) 0.047 Uiso 1 1 d R . . .
B6 B 0.4823(7) 0.2589(6) 0.4570(4) 0.0448(17) Uani 1 1 d . . . .
H6 H 0.580(8) 0.275(6) 0.446(4) 0.054 Uiso 1 1 d R . . .
B7 B 0.3737(7) 0.3524(5) 0.4700(4) 0.0403(15) Uani 1 1 d . . . .
H7 H 0.394(8) 0.423(6) 0.473(4) 0.048 Uiso 1 1 d R . . .
B8 B 0.2117(7) 0.3153(5) 0.4335(3) 0.0342(13) Uani 1 1 d . . . .
H8A H 0.136(7) 0.360(6) 0.413(3) 0.041 Uiso 1 1 d R . . .
B9 B 0.2218(6) 0.1993(5) 0.3974(3) 0.0335(13) Uani 1 1 d . . . .
H9 H 0.157(7) 0.166(5) 0.354(3) 0.040 Uiso 1 1 d R . . .
B10 B 0.3435(7) 0.2881(5) 0.3941(4) 0.0376(14) Uani 1 1 d . . . .
H10A H 0.344(7) 0.322(6) 0.346(4) 0.045 Uiso 1 1 d R . . .
N1 N 0.2398(4) -0.0051(3) 0.5298(2) 0.0280(9) Uani 1 1 d . . . .
Pt1 Pt 0.27998(2) 0.08900(2) 0.60574(2) 0.03066(10) Uani 1 1 d . . . .
S1 S 0.3135(2) 0.17473(13) 0.69961(9) 0.0639(6) Uani 1 1 d . . . .

loop_
_atom_site_aniso_label
_atom_site_aniso_U_11
_atom_site_aniso_U_22
_atom_site_aniso_U_33
_atom_site_aniso_U_23
_atom_site_aniso_U_13
_atom_site_aniso_U_12
C1 0.022(2) 0.028(3) 0.034(3) 0.000(2) 0.0038(19) 0.0016(19)
C2 0.019(2) 0.036(3) 0.040(3) -0.003(2) 0.001(2) 0.001(2)
C3 0.036(3) 0.033(3) 0.046(3) -0.009(2) 0.007(2) -0.002(2)
C4 0.031(3) 0.029(3) 0.050(3) 0.001(2) 0.003(2) 0.000(2)
C5 0.020(2) 0.030(3) 0.043(3) -0.003(2) 0.004(2) 0.0002(18)
C6 0.0313(13) 0.0286(13) 0.0419(14) 0.0065(12) 0.0029(11) -0.0026(11)
C7 0.0312(13) 0.0271(13) 0.0413(14) 0.0080(11) 0.0032(11) -0.0032(11)
C8 0.0322(13) 0.0282(13) 0.0415(14) 0.0073(11) 0.0029(11) -0.0025(11)
C9 0.0332(13) 0.0296(14) 0.0423(14) 0.0070(12) 0.0030(11) -0.0023(11)
C10 0.0329(13) 0.0301(14) 0.0429(14) 0.0066(12) 0.0028(11) -0.0024(11)
C11 0.0322(13) 0.0297(13) 0.0429(14) 0.0057(12) 0.0025(11) -0.0024(11)
C12 0.032(3) 0.029(3) 0.038(3) -0.005(2) 0.006(2) 0.003(2)
C13 0.025(3) 0.041(3) 0.047(3) 0.001(3) 0.003(2) 0.007(2)
C14 0.032(3) 0.045(4) 0.041(3) 0.011(3) -0.001(2) 0.005(2)
C15 0.043(3) 0.029(3) 0.037(3) -0.003(2) 0.007(2) 0.000(2)
C16 0.033(3) 0.032(3) 0.044(3) -0.007(2) 0.005(2) 0.005(2)
C17 0.034(3) 0.038(3) 0.037(3) -0.008(2) 0.000(2) 0.005(2)
O20 0.048(2) 0.051(3) 0.035(2) 0.0010(19) 0.0037(19) 0.007(2)
C19 0.059(4) 0.056(4) 0.040(3) -0.006(3) 0.015(3) 0.011(3)
O22 0.065(3) 0.036(2) 0.041(2) 0.0115(19) 0.009(2) -0.005(2)
C21 0.057(4) 0.045(4) 0.036(3) 0.003(3) 0.007(3) 0.001(3)
C22 0.026(2) 0.032(3) 0.034(3) 0.005(2) 0.003(2) 0.002(2)
C23 0.037(3) 0.028(3) 0.035(3) 0.015(2) 0.004(2) -0.006(2)
C24 0.154(11) 0.059(6) 0.049(4) -0.010(4) 0.028(6) 0.020(6)
C25 0.095(7) 0.063(6) 0.055(5) -0.018(4) 0.005(5) 0.008(5)
C26 0.034(4) 0.051(4) 0.042(4) -0.005(3) 0.005(2) -0.003(3)
C27 0.034(4) 0.051(4) 0.042(4) -0.005(3) 0.005(2) -0.003(3)
C28 0.034(4) 0.051(4) 0.042(4) -0.005(3) 0.005(2) -0.003(3)
C29 0.034(4) 0.051(4) 0.042(4) -0.005(3) 0.005(2) -0.003(3)
B1 0.022(3) 0.036(4) 0.056(4) 0.013(3) 0.004(3) 0.001(2)
B2 0.032(3) 0.045(4) 0.055(4) 0.008(3) -0.011(3) -0.012(3)
B3 0.043(4) 0.032(3) 0.038(3) 0.005(3) 0.002(3) -0.002(3)
B4 0.032(3) 0.033(3) 0.031(3) 0.009(2) -0.001(2) 0.006(2)
B5 0.031(3) 0.038(4) 0.050(4) 0.014(3) 0.010(3) 0.003(3)
B6 0.033(3) 0.036(4) 0.065(5) 0.016(3) 0.009(3) -0.002(3)
B7 0.041(3) 0.030(3) 0.049(4) 0.012(3) 0.005(3) -0.001(3)
B8 0.038(3) 0.027(3) 0.037(3) 0.007(2) 0.005(3) 0.006(3)
B9 0.036(3) 0.033(3) 0.031(3) 0.009(2) 0.004(3) 0.007(2)
B10 0.036(3) 0.033(3) 0.044(4) 0.005(3) 0.011(3) 0.005(3)
N1 0.0192(19) 0.025(2) 0.039(2) -0.0011(18) 0.0032(17) -0.0021(16)
Pt1 0.02983(15) 0.02510(14) 0.03326(15) 0.00339(8) -0.00275(9) -0.00401(8)
S1 0.1004(15) 0.0341(9) 0.0425(9) 0.0006(7) -0.0207(9) -0.0148(9)

loop_
_atom_type_symbol
_atom_type_description
_atom_type_scat_dispersion_real
_atom_type_scat_dispersion_imag
_atom_type_scat_source
C C 0.0181 0.0091 'International Tables Vol C Tables 4.2.6.8 and 6.1.1.4'
H H 0.0000 0.0000 'International Tables Vol C Tables 4.2.6.8 and 6.1.1.4'
B B 0.0090 0.0039 'International Tables Vol C Tables 4.2.6.8 and 6.1.1.4'
N N 0.0311 0.0180 'International Tables Vol C Tables 4.2.6.8 and 6.1.1.4'
Pt Pt -4.5932 6.9264 'International Tables Vol C Tables 4.2.6.8 and 6.1.1.4'
S S 0.3331 0.5567 'International Tables Vol C Tables 4.2.6.8 and 6.1.1.4'
O O 0.0492 0.0322 'International Tables Vol C Tables 4.2.6.8 and 6.1.1.4'

loop_
_exptl_crystal_face_index_h
_exptl_crystal_face_index_k
_exptl_crystal_face_index_l
_exptl_crystal_face_perp_dist
_exptl_oxdiff_crystal_face_indexfrac_h
_exptl_oxdiff_crystal_face_indexfrac_k
_exptl_oxdiff_crystal_face_indexfrac_l
_exptl_oxdiff_crystal_face_x
_exptl_oxdiff_crystal_face_y
_exptl_oxdiff_crystal_face_z
-7 1 0 0.0183 -7.0018 1.0010 -0.0016 -0.6723 0.7911 0.1740
7 -1 0 0.0183 7.0018 -1.0010 0.0016 0.6723 -0.7911 -0.1740
1 -8 -7 0.0531 0.9981 -8.0025 -7.0031 -0.5967 -0.5489 -0.6434
-1 8 7 0.0572 -0.9981 8.0025 7.0031 0.5967 0.5489 0.6434
-2 -7 7 0.0402 -2.0016 -6.9976 7.0037 -0.6826 -0.5279 0.4188
2 7 -7 0.0451 2.0016 6.9976 -7.0037 0.6826 0.5279 -0.4188

loop_
_geom_angle_atom_site_label_1
_geom_angle_atom_site_label_2
_geom_angle_atom_site_label_3
_geom_angle
C2 C1 C22 125.5(5)
N1 C1 C2 120.1(5)
N1 C1 C22 114.4(5)
C1 C2 C12 127.4(5)
C3 C2 C1 116.4(5)
C3 C2 C12 116.2(5)
C4 C3 C2 122.6(6)
C3 C4 C5 119.3(6)
C4 C5 C6 126.0(5)
N1 C5 C4 118.2(5)
N1 C5 C6 115.7(5)
C7 C6 C5 116.7(5)
C11 C6 C5 122.7(6)
C11 C6 C7 120.6(6)
C6 C7 Pt1 111.1(4)
C8 C7 C6 119.3(5)
C8 C7 Pt1 129.5(5)
C7 C8 C9 120.5(6)
C10 C9 C8 119.3(6)
O22 C9 C8 124.8(6)
O22 C9 C10 115.9(5)
C11 C10 C9 120.4(5)
C10 C11 C6 119.7(6)
C13 C12 C2 120.5(5)
C17 C12 C2 120.1(5)
C17 C12 C13 118.6(5)
C14 C13 C12 120.2(5)
C13 C14 C15 120.8(6)
C16 C15 C14 119.3(6)
O20 C15 C14 116.3(5)
O20 C15 C16 124.4(6)
C15 C16 C17 119.7(5)
C12 C17 C16 121.3(6)
C15 O20 C19 117.1(5)
C9 O22 C21 118.3(5)
C1 C22 C23 112.9(4)
C1 C22 B1 115.3(5)
C1 C22 B4 115.5(4)
C1 C22 B5 124.9(5)
C1 C22 B9 125.0(5)
C23 C22 B1 60.3(4)
C23 C22 B5 110.9(5)
B1 C22 B5 62.9(4)
B4 C22 C23 60.1(3)
B4 C22 B1 112.1(5)
B4 C22 B5 114.5(5)
B9 C22 C23 111.0(4)
B9 C22 B1 114.4(5)
B9 C22 B4 63.2(3)
B9 C22 B5 63.1(4)
C22 C23 B1 60.0(4)
C22 C23 B4 59.9(3)
C22 C23 Pt1 106.7(3)
B1 C23 Pt1 113.1(4)
B2 C23 C22 109.0(5)
B2 C23 B1 62.0(4)
B2 C23 B4 113.2(4)
B2 C23 Pt1 131.6(4)
B3 C23 C22 109.3(4)
B3 C23 B1 112.9(4)
B3 C23 B2 62.4(4)
B3 C23 B4 62.5(4)
B3 C23 Pt1 131.4(4)
B4 C23 B1 111.6(5)
B4 C23 Pt1 112.6(4)
C25 C24 S1 113.4(7)
C27 C26 S1 105.6(11)
C29 C28 S1 107.5(9)
C22 B1 C23 59.7(3)
C22 B1 B2 105.9(5)
C22 B1 B5 58.6(4)
C22 B1 B6 104.9(5)
C23 B1 B2 58.3(4)
C23 B1 B5 107.0(4)
C23 B1 B6 105.7(5)
B2 B1 B5 108.3(5)
B2 B1 B6 60.3(5)
B6 B1 B5 59.7(4)
C23 B2 B1 59.7(4)
C23 B2 B3 58.5(4)
C23 B2 B6 106.8(5)
C23 B2 B7 105.9(5)
B1 B2 B6 60.3(5)
B1 B2 B7 108.0(6)
B3 B2 B1 107.9(5)
B3 B2 B6 108.5(5)
B3 B2 B7 60.3(4)
B7 B2 B6 60.0(4)
C23 B3 B2 59.1(4)
C23 B3 B4 59.5(4)
C23 B3 B7 106.2(5)
C23 B3 B8 106.4(5)
B2 B3 B4 108.1(5)
B2 B3 B7 60.1(4)
B2 B3 B8 108.7(5)
B4 B3 B7 108.0(5)
B4 B3 B8 59.6(4)
B7 B3 B8 60.6(4)
C22 B4 C23 59.9(3)
C22 B4 B3 105.7(5)
C22 B4 B8 104.9(5)
C22 B4 B9 58.2(3)
C23 B4 B3 57.9(4)
C23 B4 B8 105.9(5)
C23 B4 B9 106.9(4)
B3 B4 B9 108.2(5)
B8 B4 B3 60.6(4)
B8 B4 B9 59.8(4)
C22 B5 B1 58.6(4)
C22 B5 B6 105.0(5)
C22 B5 B9 58.1(3)
C22 B5 B10 104.4(5)
B6 B5 B1 59.8(4)
B6 B5 B9 108.0(5)
B6 B5 B10 60.6(4)
B9 B5 B1 106.9(5)
B10 B5 B1 107.6(6)
B10 B5 B9 59.6(4)
B1 B6 B2 59.4(4)
B1 B6 B10 107.7(5)
B2 B6 B10 107.6(5)
B5 B6 B1 60.6(4)
B5 B6 B2 108.3(5)
B5 B6 B10 60.0(4)
B7 B6 B1 107.0(5)
B7 B6 B2 59.6(4)
B7 B6 B5 108.0(5)
B7 B6 B10 59.8(4)
B2 B7 B3 59.5(4)
B2 B7 B6 60.3(5)
B2 B7 B8 107.8(5)
B2 B7 B10 108.9(5)
B3 B7 B6 108.1(5)
B3 B7 B8 60.1(4)
B3 B7 B10 108.4(5)
B6 B7 B8 108.4(5)
B6 B7 B10 60.8(4)
B10 B7 B8 59.9(4)
B3 B8 B7 59.4(4)
B3 B8 B10 107.7(5)
B4 B8 B3 59.8(4)
B4 B8 B7 107.2(5)
B4 B8 B9 60.8(4)
B4 B8 B10 108.4(5)
B9 B8 B3 108.4(5)
B9 B8 B7 107.6(5)
B9 B8 B10 59.9(4)
B10 B8 B7 59.8(4)
C22 B9 B4 58.6(3)
C22 B9 B5 58.8(3)
C22 B9 B8 104.9(4)
C22 B9 B10 105.3(5)
B5 B9 B4 107.4(4)
B8 B9 B4 59.4(4)
B8 B9 B5 108.1(5)
B8 B9 B10 60.3(4)
B10 B9 B4 107.5(5)
B10 B9 B5 60.1(4)
B5 B10 B6 59.4(4)
B7 B10 B5 107.2(5)
B7 B10 B6 59.4(4)
B7 B10 B8 60.3(4)
B8 B10 B5 107.8(5)
B8 B10 B6 107.5(5)
B9 B10 B5 60.4(4)
B9 B10 B6 107.6(5)
B9 B10 B7 107.8(5)
B9 B10 B8 59.7(4)
C1 N1 C5 123.4(5)
C1 N1 Pt1 122.2(4)
C5 N1 Pt1 114.4(4)
C7 Pt1 C23 165.9(2)
C7 Pt1 S1 88.80(18)
C23 Pt1 S1 105.32(18)
N1 Pt1 C7 82.1(2)
N1 Pt1 C23 83.8(2)
N1 Pt1 S1 170.83(14)
C24 S1 C28 113.6(5)
C24 S1 Pt1 105.2(3)
C26 S1 C24 89.1(6)
C26 S1 Pt1 124.7(5)
C28 S1 Pt1 109.8(4)

loop_
_geom_bond_atom_site_label_1
_geom_bond_atom_site_label_2
_geom_bond_distance
C1 C2 1.401(8)
C1 C22 1.503(8)
C1 N1 1.351(7)
C2 C3 1.398(9)
C2 C12 1.497(8)
C3 C4 1.368(9)
C4 C5 1.391(8)
C5 C6 1.460(8)
C5 N1 1.356(7)
C6 C7 1.402(9)
C6 C11 1.399(8)
C7 C8 1.387(8)
C7 Pt1 2.055(5)
C8 C9 1.409(8)
C9 C10 1.402(9)
C9 O22 1.357(7)
C10 C11 1.387(9)
C12 C13 1.393(8)
C12 C17 1.386(8)
C13 C14 1.382(9)
C14 C15 1.399(9)
C15 C16 1.376(9)
C15 O20 1.370(7)
C16 C17 1.398(9)
O20 C19 1.414(8)
O22 C21 1.418(8)
C22 C23 1.719(8)
C22 B1 1.722(8)
C22 B4 1.718(8)
C22 B5 1.723(8)
C22 B9 1.710(8)
C23 B1 1.728(9)
C23 B2 1.702(9)
C23 B3 1.693(9)
C23 B4 1.722(8)
C23 Pt1 2.099(5)
C24 C25 1.522(13)
C24 S1 1.873(12)
C26 C27 1.479(19)
C26 S1 1.786(15)
C28 C29 1.474(17)
C28 S1 1.888(13)
B1 B2 1.766(12)
B1 B5 1.796(11)
B1 B6 1.782(10)
B2 B3 1.759(11)
B2 B6 1.783(12)
B2 B7 1.770(10)
B3 B4 1.773(10)
B3 B7 1.773(10)
B3 B8 1.786(9)
B4 B8 1.769(9)
B4 B9 1.796(9)
B5 B6 1.780(11)
B5 B9 1.795(9)
B5 B10 1.790(10)
B6 B7 1.777(11)
B6 B10 1.802(11)
B7 B8 1.795(10)
B7 B10 1.786(11)
B8 B9 1.778(10)
B8 B10 1.789(10)
B9 B10 1.782(10)
N1 Pt1 2.024(5)
Pt1 S1 2.2530(19)

loop_
_geom_torsion_atom_site_label_1
_geom_torsion_atom_site_label_2
_geom_torsion_atom_site_label_3
_geom_torsion_atom_site_label_4
_geom_torsion
C1 C2 C3 C4 1.2(8)
C1 C2 C12 C13 -93.1(7)
C1 C2 C12 C17 97.0(7)
C1 C22 C23 B1 107.1(5)
C1 C22 C23 B2 146.4(5)
C1 C22 C23 B3 -147.1(5)
C1 C22 C23 B4 -107.2(5)
C1 C22 C23 Pt1 -0.4(5)
C1 C22 B1 C23 -103.1(5)
C1 C22 B1 B2 -140.0(5)
C1 C22 B1 B5 118.0(5)
C1 C22 B1 B6 157.2(5)
C1 C22 B4 C23 102.9(5)
C1 C22 B4 B3 139.8(5)
C1 C22 B4 B8 -157.1(5)
C1 C22 B4 B9 -118.1(5)
C1 C22 B5 B1 -103.2(6)
C1 C22 B5 B6 -142.4(5)
C1 C22 B5 B9 115.5(6)
C1 C22 B5 B10 154.7(5)
C1 C22 B9 B4 103.5(6)
C1 C22 B9 B5 -115.4(6)
C1 C22 B9 B8 142.3(5)
C1 C22 B9 B10 -155.0(5)
C2 C1 C22 C23 -178.0(5)
C2 C1 C22 B1 -111.3(6)
C2 C1 C22 B4 115.4(6)
C2 C1 C22 B5 -37.9(8)
C2 C1 C22 B9 41.4(8)
C2 C1 N1 C5 -1.6(8)
C2 C1 N1 Pt1 177.9(4)
C2 C3 C4 C5 -0.8(9)
C2 C12 C13 C14 -171.6(6)
C2 C12 C17 C16 172.3(6)
C3 C2 C12 C13 88.1(7)
C3 C2 C12 C17 -81.8(7)
C3 C4 C5 C6 -178.7(5)
C3 C4 C5 N1 -0.8(8)
C4 C5 C6 C7 176.5(5)
C4 C5 C6 C11 -2.7(9)
C4 C5 N1 C1 2.1(8)
C4 C5 N1 Pt1 -177.4(4)
C5 C6 C7 C8 -176.7(5)
C5 C6 C7 Pt1 1.5(6)
C5 C6 C11 C10 178.2(5)
C6 C5 N1 C1 -179.9(5)
C6 C5 N1 Pt1 0.6(6)
C6 C7 C8 C9 -0.6(8)
C7 C6 C11 C10 -1.0(9)
C7 C8 C9 C10 -2.7(9)
C7 C8 C9 O22 177.4(6)
C8 C9 C10 C11 4.3(9)
C8 C9 O22 C21 -3.0(9)
C9 C10 C11 C6 -2.5(9)
C10 C9 O22 C21 177.2(6)
C11 C6 C7 C8 2.5(9)
C11 C6 C7 Pt1 -179.3(4)
C12 C2 C3 C4 -179.8(5)
C12 C13 C14 C15 0.1(10)
C13 C12 C17 C16 2.2(9)
C13 C14 C15 C16 0.6(10)
C13 C14 C15 O20 -179.5(6)
C14 C15 C16 C17 0.0(9)
C14 C15 O20 C19 179.5(6)
C15 C16 C17 C12 -1.5(10)
C16 C15 O20 C19 -0.6(9)
C17 C12 C13 C14 -1.5(9)
O20 C15 C16 C17 -179.8(6)
O22 C9 C10 C11 -175.8(5)
C22 C1 C2 C3 178.9(5)
C22 C1 C2 C12 0.1(9)
C22 C1 N1 C5 179.3(5)
C22 C1 N1 Pt1 -1.2(6)
C22 C23 B1 B2 137.2(5)
C22 C23 B1 B5 35.9(4)
C22 C23 B1 B6 98.4(5)
C22 C23 B2 B1 -38.5(4)
C22 C23 B2 B3 102.4(5)
C22 C23 B2 B6 0.6(6)
C22 C23 B2 B7 63.4(7)
C22 C23 B3 B2 -101.9(5)
C22 C23 B3 B4 38.7(4)
C22 C23 B3 B7 -63.0(6)
C22 C23 B3 B8 0.4(6)
C22 C23 B4 B3 -137.0(5)
C22 C23 B4 B8 -98.3(5)
C22 C23 B4 B9 -35.7(4)
C22 B1 B2 C23 37.6(4)
C22 B1 B2 B3 3.1(7)
C22 B1 B2 B6 -98.4(5)
C22 B1 B2 B7 -60.7(6)
C22 B1 B5 B6 135.0(5)
C22 B1 B5 B9 33.7(5)
C22 B1 B5 B10 96.4(5)
C22 B1 B6 B2 100.1(5)
C22 B1 B6 B5 -38.6(5)
C22 B1 B6 B7 62.7(7)
C22 B1 B6 B10 -0.3(7)
C22 B4 B8 B3 -99.8(5)
C22 B4 B8 B7 -62.7(6)
C22 B4 B8 B9 38.2(4)
C22 B4 B8 B10 0.4(6)
C22 B4 B9 B5 -34.2(4)
C22 B4 B9 B8 -135.3(5)
C22 B4 B9 B10 -97.5(5)
C22 B5 B6 B1 38.6(4)
C22 B5 B6 B2 1.9(6)
C22 B5 B6 B7 -61.2(6)
C22 B5 B6 B10 -98.3(5)
C22 B5 B9 B4 34.2(4)
C22 B5 B9 B8 96.8(5)
C22 B5 B9 B10 134.7(5)
C22 B5 B10 B6 99.3(5)
C22 B5 B10 B7 62.6(6)
C22 B5 B10 B8 -0.9(7)
C22 B5 B10 B9 -38.5(4)
C22 B9 B10 B5 39.0(5)
C22 B9 B10 B6 1.7(6)
C22 B9 B10 B7 -61.0(6)
C22 B9 B10 B8 -98.7(5)
C23 C22 B1 B2 -36.9(4)
C23 C22 B1 B5 -138.9(5)
C23 C22 B1 B6 -99.8(5)
C23 C22 B4 B3 36.9(4)
C23 C22 B4 B8 100.0(5)
C23 C22 B4 B9 138.9(5)
C23 C22 B5 B1 37.7(4)
C23 C22 B5 B6 -1.6(6)
C23 C22 B5 B9 -103.7(5)
C23 C22 B5 B10 -64.5(6)
C23 C22 B9 B4 -37.6(4)
C23 C22 B9 B5 103.5(5)
C23 C22 B9 B8 1.1(6)
C23 C22 B9 B10 63.8(5)
C23 B1 B2 B3 -34.5(5)
C23 B1 B2 B6 -136.0(5)
C23 B1 B2 B7 -98.3(5)
C23 B1 B5 C22 -36.4(4)
C23 B1 B5 B6 98.6(5)
C23 B1 B5 B9 -2.8(7)
C23 B1 B5 B10 60.0(6)
C23 B1 B6 B2 37.9(5)
C23 B1 B6 B5 -100.8(5)
C23 B1 B6 B7 0.6(7)
C23 B1 B6 B10 -62.5(7)
C23 B2 B3 B4 -35.1(5)
C23 B2 B3 B7 -136.0(6)
C23 B2 B3 B8 -98.3(5)
C23 B2 B6 B1 -38.8(5)
C23 B2 B6 B5 -1.6(7)
C23 B2 B6 B7 99.0(5)
C23 B2 B6 B10 61.8(6)
C23 B2 B7 B3 38.1(5)
C23 B2 B7 B6 -100.6(6)
C23 B2 B7 B8 0.9(8)
C23 B2 B7 B10 -62.6(7)
C23 B3 B4 C22 -37.8(4)
C23 B3 B4 B8 -136.4(5)
C23 B3 B4 B9 -98.9(5)
C23 B3 B7 B2 -38.4(5)
C23 B3 B7 B6 -1.2(7)
C23 B3 B7 B8 100.0(5)
C23 B3 B7 B10 63.2(6)
C23 B3 B8 B4 38.3(4)
C23 B3 B8 B7 -99.7(5)
C23 B3 B8 B9 0.3(6)
C23 B3 B8 B10 -63.1(6)
C23 B4 B8 B3 -37.4(5)
C23 B4 B8 B7 -0.3(6)
C23 B4 B8 B9 100.6(5)
C23 B4 B8 B10 62.8(6)
C23 B4 B9 C22 36.5(4)
C23 B4 B9 B5 2.2(6)
C23 B4 B9 B8 -98.9(5)
C23 B4 B9 B10 -61.0(6)
C25 C24 S1 C26 64.8(8)
C25 C24 S1 C28 59.0(9)
C25 C24 S1 Pt1 -61.1(8)
C27 C26 S1 C24 152.0(10)
C27 C26 S1 C28 -40.6(13)
C27 C26 S1 Pt1 -100.0(10)
C29 C28 S1 C24 70.4(10)
C29 C28 S1 C26 56.7(14)
C29 C28 S1 Pt1 -172.1(8)
B1 C22 C23 B2 39.4(5)
B1 C22 C23 B3 105.9(5)
B1 C22 C23 B4 145.8(5)
B1 C22 C23 Pt1 -107.4(4)
B1 C22 B4 C23 -31.8(4)
B1 C22 B4 B3 5.1(6)
B1 C22 B4 B8 68.1(5)
B1 C22 B4 B9 107.1(5)
B1 C22 B5 B6 -39.2(5)
B1 C22 B5 B9 -141.3(5)
B1 C22 B5 B10 -102.1(6)
B1 C22 B9 B4 -103.5(5)
B1 C22 B9 B5 37.6(5)
B1 C22 B9 B8 -64.8(6)
B1 C22 B9 B10 -2.0(7)
B1 C23 B2 B3 140.8(5)
B1 C23 B2 B6 39.1(5)
B1 C23 B2 B7 101.9(6)
B1 C23 B3 B2 -37.3(5)
B1 C23 B3 B4 103.4(5)
B1 C23 B3 B7 1.6(7)
B1 C23 B3 B8 65.0(6)
B1 C23 B4 C22 31.6(4)
B1 C23 B4 B3 -105.4(5)
B1 C23 B4 B8 -66.7(6)
B1 C23 B4 B9 -4.1(6)
B1 B2 B3 C23 35.0(5)
B1 B2 B3 B4 -0.1(7)
B1 B2 B3 B7 -101.0(6)
B1 B2 B3 B8 -63.3(7)
B1 B2 B6 B5 37.3(5)
B1 B2 B6 B7 137.8(5)
B1 B2 B6 B10 100.6(5)
B1 B2 B7 B3 100.8(5)
B1 B2 B7 B6 -37.8(5)
B1 B2 B7 B8 63.6(7)
B1 B2 B7 B10 0.1(7)
B1 B5 B6 B2 -36.8(5)
B1 B5 B6 B7 -99.8(6)
B1 B5 B6 B10 -136.9(5)
B1 B5 B9 C22 -33.8(5)
B1 B5 B9 B4 0.3(7)
B1 B5 B9 B8 63.0(6)
B1 B5 B9 B10 100.9(6)
B1 B5 B10 B6 38.2(5)
B1 B5 B10 B7 1.5(6)
B1 B5 B10 B8 -62.0(6)
B1 B5 B10 B9 -99.6(5)
B1 B6 B7 B2 37.2(5)
B1 B6 B7 B3 0.4(7)
B1 B6 B7 B8 -63.2(7)
B1 B6 B7 B10 -101.0(6)
B1 B6 B10 B5 -38.6(5)
B1 B6 B10 B7 99.8(6)
B1 B6 B10 B8 62.1(7)
B1 B6 B10 B9 -0.9(7)
B2 C23 B1 C22 -137.2(5)
B2 C23 B1 B5 -101.3(5)
B2 C23 B1 B6 -38.8(5)
B2 C23 B3 B4 140.6(5)
B2 C23 B3 B7 38.9(5)
B2 C23 B3 B8 102.3(6)
B2 C23 B4 C22 99.3(6)
B2 C23 B4 B3 -37.7(6)
B2 C23 B4 B8 0.9(7)
B2 C23 B4 B9 63.5(7)
B2 B1 B5 C22 -97.9(5)
B2 B1 B5 B6 37.1(5)
B2 B1 B5 B9 -64.2(6)
B2 B1 B5 B10 -1.5(6)
B2 B1 B6 B5 -138.7(5)
B2 B1 B6 B7 -37.3(5)
B2 B1 B6 B10 -100.3(6)
B2 B3 B4 C22 -2.9(6)
B2 B3 B4 C23 34.9(5)
B2 B3 B4 B8 -101.4(6)
B2 B3 B4 B9 -64.0(6)
B2 B3 B7 B6 37.2(5)
B2 B3 B7 B8 138.4(6)
B2 B3 B7 B10 101.5(6)
B2 B3 B8 B4 100.5(5)
B2 B3 B8 B7 -37.5(5)
B2 B3 B8 B9 62.5(6)
B2 B3 B8 B10 -0.9(7)
B2 B6 B7 B3 -36.8(5)
B2 B6 B7 B8 -100.4(5)
B2 B6 B7 B10 -138.2(5)
B2 B6 B10 B5 -101.3(5)
B2 B6 B10 B7 37.1(5)
B2 B6 B10 B8 -0.6(7)
B2 B6 B10 B9 -63.6(6)
B2 B7 B8 B3 37.0(5)
B2 B7 B8 B4 -0.3(7)
B2 B7 B8 B9 -64.4(6)
B2 B7 B8 B10 -101.9(6)
B2 B7 B10 B5 -1.0(7)
B2 B7 B10 B6 -37.7(5)
B2 B7 B10 B8 100.1(5)
B2 B7 B10 B9 62.6(6)
B3 C23 B1 C22 -99.8(5)
B3 C23 B1 B2 37.4(5)
B3 C23 B1 B5 -63.9(6)
B3 C23 B1 B6 -1.4(7)
B3 C23 B2 B1 -140.8(5)
B3 C23 B2 B6 -101.8(6)
B3 C23 B2 B7 -38.9(5)
B3 C23 B4 C22 137.0(5)
B3 C23 B4 B8 38.7(5)
B3 C23 B4 B9 101.3(5)
B3 B2 B6 B1 -100.5(5)
B3 B2 B6 B5 -63.3(7)
B3 B2 B6 B7 37.3(5)
B3 B2 B6 B10 0.1(7)
B3 B2 B7 B6 -138.6(6)
B3 B2 B7 B8 -37.2(5)
B3 B2 B7 B10 -100.7(6)
B3 B4 B8 B7 37.1(5)
B3 B4 B8 B9 138.0(5)
B3 B4 B8 B10 100.2(5)
B3 B4 B9 C22 97.5(5)
B3 B4 B9 B5 63.3(6)
B3 B4 B9 B8 -37.8(4)
B3 B4 B9 B10 0.0(6)
B3 B7 B8 B4 -37.3(5)
B3 B7 B8 B9 -101.4(5)
B3 B7 B8 B10 -138.9(5)
B3 B7 B10 B5 -64.2(6)
B3 B7 B10 B6 -100.9(5)
B3 B7 B10 B8 36.9(5)
B3 B7 B10 B9 -0.6(6)
B3 B8 B9 C22 -0.9(6)
B3 B8 B9 B4 37.5(4)
B3 B8 B9 B5 -62.4(6)
B3 B8 B9 B10 -100.2(5)
B3 B8 B10 B5 63.6(6)
B3 B8 B10 B6 0.9(6)
B3 B8 B10 B7 -36.4(5)
B3 B8 B10 B9 101.5(5)
B4 C22 C23 B1 -145.8(5)
B4 C22 C23 B2 -106.4(5)
B4 C22 C23 B3 -39.9(5)
B4 C22 C23 Pt1 106.8(4)
B4 C22 B1 C23 31.8(4)
B4 C22 B1 B2 -5.2(6)
B4 C22 B1 B5 -107.2(5)
B4 C22 B1 B6 -68.0(6)
B4 C22 B5 B1 103.3(5)
B4 C22 B5 B6 64.1(6)
B4 C22 B5 B9 -38.0(5)
B4 C22 B5 B10 1.2(7)
B4 C22 B9 B5 141.1(5)
B4 C22 B9 B8 38.7(4)
B4 C22 B9 B10 101.5(5)
B4 C23 B1 C22 -31.6(4)
B4 C23 B1 B2 105.6(5)
B4 C23 B1 B5 4.3(6)
B4 C23 B1 B6 66.8(6)
B4 C23 B2 B1 -103.0(5)
B4 C23 B2 B3 37.8(5)
B4 C23 B2 B6 -64.0(7)
B4 C23 B2 B7 -1.1(8)
B4 C23 B3 B2 -140.6(5)
B4 C23 B3 B7 -101.7(5)
B4 C23 B3 B8 -38.3(4)
B4 B3 B7 B2 -101.0(6)
B4 B3 B7 B6 -63.8(6)
B4 B3 B7 B8 37.4(4)
B4 B3 B7 B10 0.6(6)
B4 B3 B8 B7 -138.0(5)
B4 B3 B8 B9 -38.0(4)
B4 B3 B8 B10 -101.4(5)
B4 B8 B9 C22 -38.4(4)
B4 B8 B9 B5 -99.9(5)
B4 B8 B9 B10 -137.7(5)
B4 B8 B10 B5 0.4(7)
B4 B8 B10 B6 -62.3(6)
B4 B8 B10 B7 -99.6(5)
B4 B8 B10 B9 38.2(4)
B4 B9 B10 B5 100.4(5)
B4 B9 B10 B6 63.0(6)
B4 B9 B10 B7 0.4(6)
B4 B9 B10 B8 -37.4(4)
B5 C22 C23 B1 -38.7(4)
B5 C22 C23 B2 0.6(6)
B5 C22 C23 B3 67.1(6)
B5 C22 C23 B4 107.0(5)
B5 C22 C23 Pt1 -146.2(4)
B5 C22 B1 C23 138.9(5)
B5 C22 B1 B2 102.0(6)
B5 C22 B1 B6 39.2(5)
B5 C22 B4 C23 -101.0(5)
B5 C22 B4 B3 -64.1(6)
B5 C22 B4 B8 -1.0(6)
B5 C22 B4 B9 38.0(5)
B5 C22 B9 B4 -141.1(5)
B5 C22 B9 B8 -102.4(5)
B5 C22 B9 B10 -39.6(5)
B5 B1 B2 C23 99.1(5)
B5 B1 B2 B3 64.6(6)
B5 B1 B2 B6 -36.9(5)
B5 B1 B2 B7 0.9(6)
B5 B1 B6 B2 138.7(5)
B5 B1 B6 B7 101.4(6)
B5 B1 B6 B10 38.4(5)
B5 B6 B7 B2 101.1(5)
B5 B6 B7 B3 64.2(7)
B5 B6 B7 B8 0.6(7)
B5 B6 B7 B10 -37.1(5)
B5 B6 B10 B7 138.4(5)
B5 B6 B10 B8 100.7(5)
B5 B6 B10 B9 37.7(5)
B5 B9 B10 B6 -37.3(5)
B5 B9 B10 B7 -100.0(5)
B5 B9 B10 B8 -137.7(5)
B6 B1 B2 C23 136.0(5)
B6 B1 B2 B3 101.5(6)
B6 B1 B2 B7 37.7(5)
B6 B1 B5 C22 -135.0(5)
B6 B1 B5 B9 -101.4(6)
B6 B1 B5 B10 -38.6(5)
B6 B2 B3 C23 98.8(6)
B6 B2 B3 B4 63.7(6)
B6 B2 B3 B7 -37.1(5)
B6 B2 B3 B8 0.5(7)
B6 B2 B7 B3 138.6(6)
B6 B2 B7 B8 101.4(6)
B6 B2 B7 B10 37.9(5)
B6 B5 B9 C22 -96.8(5)
B6 B5 B9 B4 -62.6(6)
B6 B5 B9 B8 0.0(6)
B6 B5 B9 B10 37.9(5)
B6 B5 B10 B7 -36.7(5)
B6 B5 B10 B8 -100.2(6)
B6 B5 B10 B9 -137.8(5)
B6 B7 B8 B3 100.8(5)
B6 B7 B8 B4 63.5(6)
B6 B7 B8 B9 -0.6(6)
B6 B7 B8 B10 -38.1(5)
B6 B7 B10 B5 36.7(4)
B6 B7 B10 B8 137.8(5)
B6 B7 B10 B9 100.3(5)
B7 B2 B3 C23 136.0(6)
B7 B2 B3 B4 100.8(5)
B7 B2 B3 B8 37.6(5)
B7 B2 B6 B1 -137.8(5)
B7 B2 B6 B5 -100.5(5)
B7 B2 B6 B10 -37.2(5)
B7 B3 B4 C22 60.7(6)
B7 B3 B4 C23 98.6(5)
B7 B3 B4 B8 -37.8(4)
B7 B3 B4 B9 -0.4(6)
B7 B3 B8 B4 138.0(5)
B7 B3 B8 B9 100.0(5)
B7 B3 B8 B10 36.6(5)
B7 B6 B10 B5 -138.4(5)
B7 B6 B10 B8 -37.7(5)
B7 B6 B10 B9 -100.7(5)
B7 B8 B9 C22 61.9(5)
B7 B8 B9 B4 100.3(5)
B7 B8 B9 B5 0.4(6)
B7 B8 B9 B10 -37.4(4)
B7 B8 B10 B5 100.0(5)
B7 B8 B10 B6 37.3(5)
B7 B8 B10 B9 137.9(5)
B8 B3 B4 C22 98.5(5)
B8 B3 B4 C23 136.4(5)
B8 B3 B4 B9 37.5(4)
B8 B3 B7 B2 -138.4(6)
B8 B3 B7 B6 -101.2(6)
B8 B3 B7 B10 -36.8(5)
B8 B4 B9 C22 135.3(5)
B8 B4 B9 B5 101.1(5)
B8 B4 B9 B10 37.8(4)
B8 B7 B10 B5 -101.1(5)
B8 B7 B10 B6 -137.8(5)
B8 B7 B10 B9 -37.5(4)
B8 B9 B10 B5 137.7(5)
B8 B9 B10 B6 100.4(6)
B8 B9 B10 B7 37.7(4)
B9 C22 C23 B1 -106.8(5)
B9 C22 C23 B2 -67.5(6)
B9 C22 C23 B3 -1.0(6)
B9 C22 C23 B4 38.9(4)
B9 C22 C23 Pt1 145.7(4)
B9 C22 B1 C23 101.2(5)
B9 C22 B1 B2 64.3(6)
B9 C22 B1 B5 -37.7(5)
B9 C22 B1 B6 1.5(7)
B9 C22 B4 C23 -138.9(5)
B9 C22 B4 B3 -102.0(5)
B9 C22 B4 B8 -39.0(4)
B9 C22 B5 B1 141.3(5)
B9 C22 B5 B6 102.1(5)
B9 C22 B5 B10 39.2(5)
B9 B4 B8 B3 -138.0(5)
B9 B4 B8 B7 -100.9(5)
B9 B4 B8 B10 -37.8(4)
B9 B5 B6 B1 99.5(5)
B9 B5 B6 B2 62.7(6)
B9 B5 B6 B7 -0.4(7)
B9 B5 B6 B10 -37.5(4)
B9 B5 B10 B6 137.8(5)
B9 B5 B10 B7 101.1(5)
B9 B5 B10 B8 37.6(5)
B9 B8 B10 B5 -37.9(5)
B9 B8 B10 B6 -100.6(5)
B9 B8 B10 B7 -137.9(5)
B10 B5 B6 B1 136.9(5)
B10 B5 B6 B2 100.2(5)
B10 B5 B6 B7 37.1(5)
B10 B5 B9 C22 -134.7(5)
B10 B5 B9 B4 -100.6(5)
B10 B5 B9 B8 -37.9(5)
B10 B6 B7 B2 138.2(5)
B10 B6 B7 B3 101.4(6)
B10 B6 B7 B8 37.8(5)
B10 B7 B8 B3 138.9(5)
B10 B7 B8 B4 101.6(5)
B10 B7 B8 B9 37.5(4)
B10 B8 B9 C22 99.3(5)
B10 B8 B9 B4 137.7(5)
B10 B8 B9 B5 37.8(4)
N1 C1 C2 C3 0.0(7)
N1 C1 C2 C12 -178.9(5)
N1 C1 C22 C23 1.0(6)
N1 C1 C22 B1 67.7(6)
N1 C1 C22 B4 -65.6(6)
N1 C1 C22 B5 141.1(5)
N1 C1 C22 B9 -139.6(5)
N1 C5 C6 C7 -1.4(7)
N1 C5 C6 C11 179.3(5)
Pt1 C7 C8 C9 -178.5(4)
Pt1 C23 B1 C22 96.5(4)
Pt1 C23 B1 B2 -126.3(5)
Pt1 C23 B1 B5 132.4(4)
Pt1 C23 B1 B6 -165.1(4)
Pt1 C23 B2 B1 96.9(6)
Pt1 C23 B2 B3 -122.2(6)
Pt1 C23 B2 B6 136.0(5)
Pt1 C23 B2 B7 -161.2(5)
Pt1 C23 B3 B2 122.6(6)
Pt1 C23 B3 B4 -96.8(5)
Pt1 C23 B3 B7 161.5(4)
Pt1 C23 B3 B8 -135.1(5)
Pt1 C23 B4 C22 -96.8(4)
Pt1 C23 B4 B3 126.2(5)
Pt1 C23 B4 B8 164.9(4)
Pt1 C23 B4 B9 -132.5(4)

loop_
_platon_squeeze_void_nr
_platon_squeeze_void_average_x
_platon_squeeze_void_average_y
_platon_squeeze_void_average_z
_platon_squeeze_void_volume
_platon_squeeze_void_count_electrons
_platon_squeeze_void_content
1 0.000 0.000 0.000 70 24 ' '
2 0.000 0.500 0.500 70 24 ' '
